data_7126452
loop_
_publ_author_name
'Niazi, Muhammad Rizwan'
'Hamzehpoor, Ehsan'
'Ghamari, Pegah'
'Perepichka, Igor F.'
'Perepichka, Dmitrii F.'

_publ_section_title
;
 Nitroaromatics as n-type organic semiconductors for field effect
 transistors.
;
_journal_issue 47
_journal_name_full 'Chemical communications (Cambridge, England)'
_journal_page_first 6432
_journal_page_last 6435
_journal_paper_doi 10.1039/d0cc01236j
_journal_volume 56
_journal_year 2020
_chemical_formula_moiety '2(C7 H2.5 N1.5 O2.5)'
_chemical_formula_sum 'C14 H5 N3 O5'
_chemical_formula_weight 295.21
_space_group_crystal_system monoclinic
_space_group_IT_number 14
_space_group_name_Hall '-P 2ybc'
_space_group_name_H-M_alt 'P 1 21/c 1'
_atom_sites_solution_hydrogens mixed
_atom_sites_solution_primary dual
_audit_creation_date 2019-09-30
_audit_creation_method
;
Olex2 1.2
(compiled 2018.05.29 svn.r3508 for OlexSys, GUI svn.r5506)
;
_audit_update_record
;
2020-02-16 deposited with the CCDC.	2020-04-28 downloaded from the CCDC.
;
_cell_angle_alpha 90
_cell_angle_beta 93.994(2)
_cell_angle_gamma 90
_cell_formula_units_Z 2
_cell_length_a 5.0814(2)
_cell_length_b 6.9825(3)
_cell_length_c 17.0804(8)
_cell_measurement_reflns_used 5405
_cell_measurement_temperature 100
_cell_measurement_theta_max 69.996
_cell_measurement_theta_min 5.192
_cell_volume 604.56(5)
_computing_cell_refinement
;
SAINT (2013) V8.38A; Integration Software for Single Crystal Data.
Bruker AXS Inc., Madison, WI 53719-1173.
;
_computing_data_collection
;
APEX 2 (2013) Bruker AXS Inc., Madison, WI 53719-1173.
;
_computing_data_reduction
;
SAINT (2013) V8.38A; Integration Software for Single Crystal Data.
Bruker AXS Inc., Madison, WI 53719-1173.
;
_computing_molecular_graphics 'Olex2 (Dolomanov et al., 2009)'
_computing_publication_material 'Olex2 (Dolomanov et al., 2009)'
_computing_structure_refinement 'ShelXL (Sheldrick, 2015)'
_computing_structure_solution 'XM (Sheldrick, 2008)'
_diffrn_ambient_temperature 100
_diffrn_detector 'CCD area detector'
_diffrn_detector_area_resol_mean 8.3
_diffrn_detector_type 'Bruker APEX2 CCD'
_diffrn_measured_fraction_theta_full 0.996
_diffrn_measured_fraction_theta_max 0.997
_diffrn_measurement_device 'three-circle diffractometer'
_diffrn_measurement_device_type 'Bruker Smart APEX'
_diffrn_measurement_method '\w scans'
_diffrn_radiation_collimation 'Focusing mirrors'
_diffrn_radiation_monochromator 'Quazar MX Mirror Optics'
_diffrn_radiation_probe x-ray
_diffrn_radiation_type CuK\a
_diffrn_radiation_wavelength 1.54178
_diffrn_reflns_av_R_equivalents 0.0173
_diffrn_reflns_av_unetI/netI 0.0073
_diffrn_reflns_Laue_measured_fraction_full 0.996
_diffrn_reflns_Laue_measured_fraction_max 0.997
_diffrn_reflns_limit_h_max 6
_diffrn_reflns_limit_h_min -6
_diffrn_reflns_limit_k_max 8
_diffrn_reflns_limit_k_min -8
_diffrn_reflns_limit_l_max 20
_diffrn_reflns_limit_l_min -20
_diffrn_reflns_number 15821
_diffrn_reflns_point_group_measured_fraction_full 0.996
_diffrn_reflns_point_group_measured_fraction_max 0.997
_diffrn_reflns_theta_full 67.679
_diffrn_reflns_theta_max 70.084
_diffrn_reflns_theta_min 5.192
_diffrn_source 'Microfocus Source'
_diffrn_source_target Cu
_diffrn_source_type 'Incoatec I\mS High Brilliance Microsource'
_exptl_absorpt_coefficient_mu 1.092
_exptl_absorpt_correction_T_max 0.8644
_exptl_absorpt_correction_T_min 0.8139
_exptl_absorpt_correction_type multi-scan
_exptl_absorpt_process_details
'SADABS-2016/2 (Bruker,2016/2) was used for absorption correction. wR2(int) was 0.0731 before and 0.0338 after correction. The Ratio of minimum to maximum transmission is 0.9416. The \l/2 correction factor is Not present.'
_exptl_crystal_colour yellow
_exptl_crystal_colour_primary yellow
_exptl_crystal_density_diffrn 1.622
_exptl_crystal_description rectangular
_exptl_crystal_F_000 300
_exptl_crystal_recrystallization_method 'Vapour deposition'
_exptl_crystal_size_max 0.113
_exptl_crystal_size_mid 0.105
_exptl_crystal_size_min 0.055
_refine_diff_density_max 0.080
_refine_diff_density_min -0.172
_refine_diff_density_rms 0.025
_refine_ls_extinction_method none
_refine_ls_goodness_of_fit_ref 1.053
_refine_ls_hydrogen_treatment constr
_refine_ls_matrix_type full
_refine_ls_number_parameters 236
_refine_ls_number_reflns 1152
_refine_ls_number_restraints 18
_refine_ls_restrained_S_all 1.064
_refine_ls_R_factor_all 0.0374
_refine_ls_R_factor_gt 0.0356
_refine_ls_shift/su_max 0.000
_refine_ls_shift/su_mean 0.000
_refine_ls_structure_factor_coef Fsqd
_refine_ls_weighting_details 'w=1/[\s^2^(Fo^2^)+(0.0727P)^2^+0.0424P] where P=(Fo^2^+2Fc^2^)/3'
_refine_ls_weighting_scheme calc
_refine_ls_wR_factor_gt 0.1015
_refine_ls_wR_factor_ref 0.1047
_reflns_Friedel_coverage 0.000
_reflns_number_gt 1075
_reflns_number_total 1152
_reflns_threshold_expression 'I > 2\s(I)'
_cod_data_source_file d0cc01236j2.cif
_cod_data_source_block per1132
_cod_depositor_comments
;
The following automatic conversions were performed:

data item '_diffrn_radiation_probe' value 'X-ray' was changed to
'x-ray' in accordance with the
/home/data/users/saulius/crontab/automatic-downloads/rss-feeds/RSC/lib/dictionaries/cif_core.dic
dictionary named 'cif_core.dic' version 2.4.2 last updated on
2011-04-26.

Automatic conversion script
Id: cif_fix_values 7556 2019-12-06 15:28:31Z antanas 

 Adding full bibliography for 7126452.cif.
;
_cod_database_code 7126452
_shelx_shelxl_version_number 2018/3
_shelx_space_group_comment
;
The symmetry employed for this shelxl refinement is uniquely defined
by the following loop, which should always be used as a source of
symmetry information in preference to the above space-group names.
They are only intended as comments.
;
_shelx_estimated_absorpt_t_max 0.942
_shelx_estimated_absorpt_t_min 0.887
_olex2_refinement_description
;
1. Fixed Uiso
 At 1.2 times of:
  All C(H) groups
2. Restrained distances
 O2-N2 \\sim N2-O3 \\sim O4-N3A \\sim N3A-O5A \\sim N3A-O5B
 with sigma of 0.02
3. Uiso/Uaniso restraints and constraints
O5A \\sim O5B: within 2A with sigma of 0.02 and sigma for terminal atoms of 0.05
N3A \\sim N3B: within 2A with sigma of 0.008 and sigma for terminal atoms of
0.04
4. Others
 Sof(O5A)=Sof(N1A)=Sof(N3A)=Sof(C1A)=Sof(H12)=0.5*(1-FVAR(2))
 Sof(O5B)=Sof(N1B)=Sof(N3B)=Sof(C1B)=Sof(H2)=0.5*FVAR(2)
 Fixed Sof: O1(0.5) O2(0.5) O3(0.5) O4(0.5) N2(0.5) C2(0.5) C3(0.5) H3(0.5)
 C4(0.5) C5(0.5) H5(0.5) C6(0.5) C7(0.5) C8(0.5) C9(0.5) H9(0.5) C10(0.5)
 C11(0.5) H11(0.5) C12(0.5) C13(0.5) C14(0.5)
5.a Riding coordinates:
 C2(H2)
5.b Aromatic/amide H refined with riding coordinates:
 C3(H3), C5(H5), C9(H9), C11(H11), C12(H12)
;
_olex2_exptl_crystal_mounting_method 'mounted on a cryoloop'
_olex2_submission_special_instructions 'No special instructions were received'

loop_
_space_group_symop_operation_xyz
'x, y, z'
'-x, y+1/2, -z+1/2'
'-x, -y, -z'
'x, -y-1/2, z-1/2'

loop_
_atom_site_label
_atom_site_type_symbol
_atom_site_fract_x
_atom_site_fract_y
_atom_site_fract_z
_atom_site_U_iso_or_equiv
_atom_site_adp_type
_atom_site_occupancy
_atom_site_site_symmetry_order
_atom_site_calc_flag
_atom_site_refinement_flags_posn
_atom_site_refinement_flags_adp
_atom_site_refinement_flags_occupancy
_atom_site_disorder_assembly
_atom_site_disorder_group
O1 O 1.4290(3) 1.2827(3) 0.44308(11) 0.0478(4) Uani 0.5 1 d . . P A -1
O2 O 0.7301(15) 1.4745(10) 0.7449(3) 0.134(2) Uani 0.5 1 d D . P A -1
O3 O 1.0140(4) 1.6412(4) 0.68598(11) 0.0822(6) Uani 0.5 1 d D . P A -1
O4 O 1.1783(10) 0.4534(7) 0.2619(4) 0.0988(16) Uani 0.5 1 d D . P . .
O5A O 1.5085(6) 0.6371(5) 0.26854(16) 0.0684(7) Uani 0.372(3) 1 d D U P B -1
O5B O 1.401(4) 0.704(3) 0.2328(11) 0.144(5) Uani 0.128(3) 1 d D U P B -2
N1A N 0.4475(5) 0.7242(4) 0.59809(17) 0.0585(8) Uani 0.372(3) 1 d . . P B -1
N1B N 0.4918(16) 0.6243(13) 0.5509(5) 0.054(3) Uani 0.128(3) 1 d . . P B -2
N3B N 1.258(5) 0.623(3) 0.2799(14) 0.067(4) Uani 0.128(3) 1 d . U P B -2
N2 N 0.8868(6) 1.5043(6) 0.6959(2) 0.0727(8) Uani 0.5 1 d D . P A -1
N3A N 1.2964(17) 0.5826(11) 0.2930(5) 0.0720(18) Uani 0.372(3) 1 d D U P B -1
C1A C 0.5794(5) 0.8550(4) 0.59685(14) 0.0457(7) Uani 0.372(3) 1 d . . P B -1
C1B C 0.6565(14) 0.6741(10) 0.5141(5) 0.040(2) Uani 0.128(3) 1 d . . P B -2
C2 C 0.7474(10) 1.0292(10) 0.5954(4) 0.0507(12) Uani 0.5 1 d . . P . .
H2 H 0.641870 0.918807 0.598064 0.061 Uiso 0.128(3) 1 d R . P B -2
C3 C 0.7369(11) 1.1873(12) 0.6474(4) 0.0569(18) Uani 0.5 1 d . . P A -1
H3 H 0.617183 1.187216 0.687711 0.068 Uiso 0.5 1 calc R . P A -1
C4 C 0.9039(13) 1.3421(11) 0.6385(3) 0.0516(14) Uani 0.5 1 d . . P A -1
C5 C 1.0833(10) 1.3527(8) 0.5805(3) 0.0423(10) Uani 0.5 1 d . . P A -1
H5 H 1.194671 1.460652 0.575567 0.051 Uiso 0.5 1 calc R . P A -1
C6 C 1.0898(9) 1.1946(10) 0.5299(3) 0.0419(14) Uani 0.5 1 d . . P A -1
C7 C 1.2635(3) 1.1736(2) 0.46465(9) 0.0390(4) Uani 0.5 1 d . . P A -1
C8 C 1.1907(9) 0.9811(6) 0.4302(3) 0.0383(10) Uani 0.5 1 d . . P A -1
C9 C 1.2885(11) 0.8815(9) 0.3705(3) 0.0433(11) Uani 0.5 1 d . . P A -1
H9 H 1.425414 0.932413 0.341568 0.052 Uiso 0.5 1 calc R . P A -1
C10 C 1.1807(13) 0.7021(9) 0.3533(4) 0.0504(15) Uani 0.5 1 d . . P . .
C11 C 0.9796(10) 0.6278(6) 0.3924(4) 0.0462(12) Uani 0.5 1 d . . P B -1
H11 H 0.905008 0.507212 0.377634 0.055 Uiso 0.5 1 calc R . P B -1
C12 C 0.8854(7) 0.7300(10) 0.4539(3) 0.0412(10) Uani 0.5 1 d . . P . .
H12 H 0.747863 0.678985 0.482562 0.049 Uiso 0.372(3) 1 calc R . P B -1
C13 C 0.9932(9) 0.9072(8) 0.47331(19) 0.0371(9) Uani 0.5 1 d . . P A -1
C14 C 0.9228(11) 1.0356(7) 0.5372(3) 0.0440(10) Uani 0.5 1 d . . P A -1

loop_
_atom_site_aniso_label
_atom_site_aniso_U_11
_atom_site_aniso_U_22
_atom_site_aniso_U_33
_atom_site_aniso_U_23
_atom_site_aniso_U_13
_atom_site_aniso_U_12
O1 0.0408(8) 0.0561(11) 0.0467(9) 0.0107(8) 0.0046(8) -0.0098(8)
O2 0.199(6) 0.133(5) 0.080(3) -0.012(3) 0.069(3) 0.030(4)
O3 0.0878(13) 0.0935(14) 0.0617(10) -0.0249(10) -0.0200(9) 0.0216(11)
O4 0.099(2) 0.098(2) 0.094(3) -0.048(2) -0.041(3) 0.0140(17)
O5A 0.0693(16) 0.0836(17) 0.0522(13) -0.0149(11) 0.0036(11) 0.0118(13)
O5B 0.155(13) 0.163(13) 0.118(11) -0.039(10) 0.043(10) 0.015(11)
N1A 0.0505(13) 0.0676(18) 0.0577(16) 0.0160(14) 0.0066(12) -0.0112(11)
N1B 0.047(4) 0.045(4) 0.069(5) 0.017(4) -0.008(3) -0.017(3)
N3B 0.079(7) 0.071(7) 0.046(7) -0.038(6) -0.029(5) 0.031(6)
N2 0.078(2) 0.092(2) 0.0490(14) 0.0036(13) 0.0062(11) 0.0296(18)
N3A 0.088(4) 0.077(4) 0.046(3) -0.013(2) -0.033(2) 0.030(3)
C1A 0.0379(12) 0.0573(17) 0.0423(13) 0.0163(12) 0.0064(9) 0.0007(10)
C1B 0.035(3) 0.033(3) 0.052(4) 0.011(3) -0.004(3) -0.014(3)
C2 0.0342(19) 0.068(3) 0.051(3) 0.030(3) 0.0076(17) 0.0048(16)
C3 0.055(4) 0.082(5) 0.034(2) 0.015(3) 0.0099(18) 0.027(4)
C4 0.052(4) 0.068(4) 0.0340(17) 0.006(2) 0.000(3) 0.013(3)
C5 0.0378(19) 0.059(3) 0.030(2) 0.010(2) 0.0042(15) 0.0075(13)
C6 0.047(2) 0.047(3) 0.0301(13) -0.003(2) -0.0056(12) 0.015(3)
C7 0.0340(8) 0.0469(9) 0.0356(8) 0.0115(7) -0.0007(6) -0.0017(7)
C8 0.029(2) 0.0452(11) 0.041(2) 0.0167(18) 0.0013(16) -0.0077(16)
C9 0.0427(13) 0.050(3) 0.037(3) 0.0009(15) 0.000(2) 0.003(2)
C10 0.049(3) 0.048(3) 0.053(3) -0.0002(19) -0.010(2) 0.004(2)
C11 0.043(3) 0.0433(12) 0.050(4) 0.006(2) -0.007(2) -0.0016(17)
C12 0.0375(11) 0.045(3) 0.041(3) 0.0092(16) 0.0032(18) 0.006(2)
C13 0.036(2) 0.029(3) 0.0440(13) 0.0067(19) -0.0087(17) -0.0027(11)
C14 0.034(2) 0.0426(19) 0.054(2) 0.0227(13) -0.009(2) -0.0082(16)

loop_
_atom_type_symbol
_atom_type_description
_atom_type_scat_dispersion_real
_atom_type_scat_dispersion_imag
_atom_type_scat_source
C C 0.0181 0.0091 'International Tables Vol C Tables 4.2.6.8 and 6.1.1.4'
H H 0.0000 0.0000 'International Tables Vol C Tables 4.2.6.8 and 6.1.1.4'
N N 0.0311 0.0180 'International Tables Vol C Tables 4.2.6.8 and 6.1.1.4'
O O 0.0492 0.0322 'International Tables Vol C Tables 4.2.6.8 and 6.1.1.4'

loop_
_geom_angle_atom_site_label_1
_geom_angle_atom_site_label_2
_geom_angle_atom_site_label_3
_geom_angle
_geom_angle_site_symmetry_1
_geom_angle_site_symmetry_3
_geom_angle_publ_flag
O4 N3B C10 118(2) . . ?
O5B N3B O4 117(2) . . ?
O5B N3B C10 125.7(17) . . ?
O2 N2 C4 113.0(7) . . ?
O3 N2 O2 129.3(7) . . ?
O3 N2 C4 117.6(4) . . ?
O4 N3A O5A 120.4(9) . . ?
O4 N3A C10 121.8(9) . . ?
O5A N3A C10 117.2(7) . . ?
N1A C1A C2 178.8(4) . . ?
N1B C1B C12 174.2(10) . . ?
C3 C2 C1A 125.4(6) . . ?
C14 C2 C1A 116.0(7) . . ?
C14 C2 C3 118.6(6) . . ?
C4 C3 C2 119.1(6) . . ?
C3 C4 N2 116.8(7) . . ?
C3 C4 C5 123.6(6) . . ?
C5 C4 N2 119.5(7) . . ?
C4 C5 C6 116.1(5) . . ?
C5 C6 C7 125.8(6) . . ?
C5 C6 C14 121.6(5) . . ?
C14 C6 C7 112.6(6) . . ?
O1 C7 C6 129.2(3) . . ?
O1 C7 C8 126.9(3) . . ?
C6 C7 C8 103.9(3) . . ?
C9 C8 C7 131.3(6) . . ?
C9 C8 C13 121.7(4) . . ?
C13 C8 C7 107.0(5) . . ?
C8 C9 C10 117.5(6) . . ?
C9 C10 N3A 119.1(7) . . ?
C11 C10 N3A 118.4(7) . . ?
C11 C10 C9 122.5(6) . . ?
C10 C11 C12 119.2(4) . . ?
C11 C12 C13 119.4(4) . . ?
C8 C13 C14 112.9(7) . . ?
C12 C13 C8 119.7(4) . . ?
C12 C13 C14 127.5(8) . . ?
C2 C14 C6 120.8(6) . . ?
C2 C14 C13 135.6(9) . . ?
C6 C14 C13 103.6(8) . . ?

loop_
_geom_bond_atom_site_label_1
_geom_bond_atom_site_label_2
_geom_bond_distance
_geom_bond_site_symmetry_2
_geom_bond_publ_flag
O1 C7 1.211(2) . ?
O2 N2 1.213(6) . ?
O3 N2 1.173(5) . ?
O4 N3B 1.28(2) . ?
O4 N3A 1.188(9) . ?
O5A N3A 1.242(10) . ?
O5B N3B 1.26(3) . ?
N1A C1A 1.134(4) . ?
N1B C1B 1.136(12) . ?
N3B C10 1.45(2) . ?
N2 C4 1.504(8) . ?
N3A C10 1.479(12) . ?
C1A C2 1.487(7) . ?
C1B C12 1.652(9) . ?
C2 C3 1.420(7) . ?
C2 C14 1.381(5) . ?
C3 C4 1.389(7) . ?
C4 C5 1.394(5) . ?
C5 C6 1.404(5) . ?
C6 C7 1.476(5) . ?
C6 C14 1.408(5) . ?
C7 C8 1.503(4) . ?
C8 C9 1.357(5) . ?
C8 C13 1.385(4) . ?
C9 C10 1.391(5) . ?
C10 C11 1.362(5) . ?
C11 C12 1.382(5) . ?
C12 C13 1.385(4) . ?
C13 C14 1.476(5) . ?

loop_
_geom_torsion_atom_site_label_1
_geom_torsion_atom_site_label_2
_geom_torsion_atom_site_label_3
_geom_torsion_atom_site_label_4
_geom_torsion
_geom_torsion_site_symmetry_1
_geom_torsion_site_symmetry_2
_geom_torsion_site_symmetry_3
_geom_torsion_site_symmetry_4
_geom_torsion_publ_flag
O1 C7 C8 C9 1.6(5) . . . . ?
O1 C7 C8 C13 179.93(18) . . . . ?
O2 N2 C4 C3 2.0(6) . . . . ?
O2 N2 C4 C5 -177.6(5) . . . . ?
O3 N2 C4 C3 -175.1(3) . . . . ?
O3 N2 C4 C5 5.2(5) . . . . ?
O4 N3A C10 C9 -160.9(6) . . . . ?
O4 N3A C10 C11 22.1(8) . . . . ?
O5A N3A C10 C9 10.0(8) . . . . ?
O5A N3A C10 C11 -167.0(4) . . . . ?
N2 C4 C5 C6 179.2(3) . . . . ?
N3A C10 C11 C12 174.0(4) . . . . ?
C1A C2 C3 C4 -179.2(4) . . . . ?
C1A C2 C14 C6 179.4(3) . . . . ?
C1A C2 C14 C13 -0.9(5) . . . . ?
C2 C3 C4 N2 -179.2(4) . . . . ?
C2 C3 C4 C5 0.4(6) . . . . ?
C3 C2 C14 C6 0.6(5) . . . . ?
C3 C2 C14 C13 -179.7(3) . . . . ?
C3 C4 C5 C6 -0.4(6) . . . . ?
C4 C5 C6 C7 -179.7(3) . . . . ?
C4 C5 C6 C14 0.5(4) . . . . ?
C5 C6 C7 O1 0.6(4) . . . . ?
C5 C6 C7 C8 -180.0(3) . . . . ?
C5 C6 C14 C2 -0.6(4) . . . . ?
C5 C6 C14 C13 179.6(3) . . . . ?
C6 C7 C8 C9 -177.8(4) . . . . ?
C6 C7 C8 C13 0.5(3) . . . . ?
C7 C6 C14 C2 179.6(3) . . . . ?
C7 C6 C14 C13 -0.2(3) . . . . ?
C7 C8 C9 C10 178.8(4) . . . . ?
C7 C8 C13 C12 179.4(2) . . . . ?
C7 C8 C13 C14 -0.6(2) . . . . ?
C8 C9 C10 N3A -175.1(5) . . . . ?
C8 C9 C10 C11 1.8(7) . . . . ?
C8 C13 C14 C2 -179.2(4) . . . . ?
C8 C13 C14 C6 0.5(2) . . . . ?
C9 C8 C13 C12 -2.1(4) . . . . ?
C9 C8 C13 C14 177.9(3) . . . . ?
C9 C10 C11 C12 -2.8(6) . . . . ?
C10 C11 C12 C13 1.4(5) . . . . ?
C11 C12 C13 C8 1.0(4) . . . . ?
C11 C12 C13 C14 -179.0(2) . . . . ?
C12 C13 C14 C2 0.8(5) . . . . ?
C12 C13 C14 C6 -179.5(3) . . . . ?
C13 C8 C9 C10 0.7(6) . . . . ?
C14 C2 C3 C4 -0.5(6) . . . . ?
C14 C6 C7 O1 -179.6(2) . . . . ?
C14 C6 C7 C8 -0.2(3) . . . . ?
